data_9009770
loop_
_publ_author_name
'Fjellvag, H.'
'Gronvold, F.'
'Stolen, S.'
'Hauback, B. C.'

_publ_section_title
;
 On the crystallographic and magnetic structures of
 nearly stoichiometric iron monoxide
 Note: low-temperature polymorph
 Sample: Three-Phase Mixture FeO, T = 12 K
;
_journal_name_full 'Journal of Solid State Chemistry'
_journal_page_first 52
_journal_page_last 57
_journal_paper_doi 10.1006/jssc.1996.0206
_journal_volume 124
_journal_year 1996
_chemical_compound_source Synthetic
_chemical_formula_sum 'Fe O'
_chemical_name_mineral Wuestite
_space_group_IT_number 148
_symmetry_space_group_name_Hall '-P 3*'
_symmetry_space_group_name_H-M 'R -3 :R'
_cell_angle_alpha 59.34
_cell_angle_beta 59.34
_cell_angle_gamma 59.34
_cell_length_a 6.132
_cell_length_b 6.132
_cell_length_c 6.132
_cell_formula_units_Z 8
_cell_volume 160.589
_database_code_amcsd 0013897
_diffrn_ambient_temperature 12
_exptl_crystal_density_diffrn 5.943
_cod_original_sg_symbol_H-M 'R -3'
_cod_database_code 9009770

loop_
_space_group_symop_operation_xyz
x,y,z
-z,-x,-y
y,z,x
-x,-y,-z
z,x,y
-y,-z,-x

loop_
_atom_site_label
_atom_site_fract_x
_atom_site_fract_y
_atom_site_fract_z
Fe1 0.00000 0.00000 0.00000
Fe2 0.50000 0.50000 0.50000
Fe3 0.50000 0.00000 0.00000
Fe4 0.00000 0.50000 0.50000
O1 0.25000 0.25000 0.25000
O2 0.25000 0.25000 0.75000

loop_
_cod_related_entry_id
_cod_related_entry_database
_cod_related_entry_code
1 ChemSpider 396260
2 AMCSD 0013897
